data_2223381
loop_
_publ_author_name
'Xu, Wen'
'Zhu, Da-Sheng'
'Song, Xiao-Dan'
'An, Zhe'

_publ_section_title
;Poly[[bis[\m~2~-8-ethyl-5-oxo-2-(piperazin-1-yl)-5,8-dihydropyrido[2,3-<i>d</i>]pyrimidine-6-carboxylato]zinc(II)]
 dihydrate]
;
_journal_coeditor_code HB5062
_journal_issue 10
_journal_name_full 'Acta Crystallographica Section E'
_journal_page_first m1223
_journal_paper_doi 10.1107/S1600536809036939
_journal_volume 65
_journal_year 2009
_chemical_formula_iupac '[Zn (C14 H16 N5 O3)2], 2H2 O'
_chemical_formula_moiety '(C28 H32 N10 O6 Zn), 2(H2 O)'
_chemical_formula_sum 'C28 H36 N10 O8 Zn'
_chemical_formula_weight 704.05
_chemical_name_systematic
;Poly[[bis[\m~2~-8-ethyl-5-oxo-2-(piperazin-1-yl)-5,8-dihydropyrido[2,3-<i>d</i>]pyrimidine-6-carboxylato]zinc(II)]
 dihydrate]
;
_space_group_IT_number 14
_symmetry_cell_setting monoclinic
_symmetry_space_group_name_Hall '-P 2ybc'
_symmetry_space_group_name_H-M 'P 1 21/c 1'
_atom_sites_solution_hydrogens geom
_atom_sites_solution_primary direct
_atom_sites_solution_secondary difmap
_audit_creation_method SHELXL-97
_cell_angle_alpha 90.00
_cell_angle_beta 101.10(3)
_cell_angle_gamma 90.00
_cell_formula_units_Z 2
_cell_length_a 6.1146(12)
_cell_length_b 21.424(4)
_cell_length_c 12.577(3)
_cell_measurement_temperature 295(2)
_cell_volume 1616.8(6)
_computing_cell_refinement 'RAPID-AUTO (Rigaku , 1998)'
_computing_data_collection 'RAPID-AUTO (Rigaku, 1998)'
_computing_data_reduction 'CrystalStructure (Rigaku/MSC, 2002)'
_computing_molecular_graphics 'ORTEPII (Johnson, 1976)'
_computing_publication_material 'SHELXL-97 (Sheldrick, 2008)'
_computing_structure_refinement 'SHELXL-97 (Sheldrick, 2008)'
_computing_structure_solution 'SHELXS-97 (Sheldrick, 2008)'
_diffrn_ambient_temperature 295(2)
_diffrn_detector_area_resol_mean 10.000
_diffrn_measured_fraction_theta_full 0.999
_diffrn_measured_fraction_theta_max 0.999
_diffrn_measurement_device_type 'Rigaku R-AXIS RAPID'
_diffrn_measurement_method \w
_diffrn_radiation_monochromator graphite
_diffrn_radiation_source 'fine-focus sealed tube'
_diffrn_radiation_type MoK\a
_diffrn_radiation_wavelength 0.71073
_diffrn_reflns_av_R_equivalents 0.0450
_diffrn_reflns_av_sigmaI/netI 0.0383
_diffrn_reflns_limit_h_max 7
_diffrn_reflns_limit_h_min -7
_diffrn_reflns_limit_k_max 25
_diffrn_reflns_limit_k_min -27
_diffrn_reflns_limit_l_max 16
_diffrn_reflns_limit_l_min -16
_diffrn_reflns_number 15697
_diffrn_reflns_theta_full 27.45
_diffrn_reflns_theta_max 27.45
_diffrn_reflns_theta_min 3.30
_diffrn_standards_decay_% 0
_diffrn_standards_interval_count 0
_diffrn_standards_interval_time 0
_diffrn_standards_number 0
_exptl_absorpt_coefficient_mu 0.824
_exptl_absorpt_correction_T_max 0.866
_exptl_absorpt_correction_T_min 0.756
_exptl_absorpt_correction_type multi-scan
_exptl_absorpt_process_details '(CrystalStructure; Rigaku/MSC, 2002)'
_exptl_crystal_colour colorless
_exptl_crystal_density_diffrn 1.442
_exptl_crystal_density_method 'not measured'
_exptl_crystal_description prism
_exptl_crystal_F_000 728
_exptl_crystal_size_max 0.36
_exptl_crystal_size_mid 0.28
_exptl_crystal_size_min 0.18
_refine_diff_density_max 0.831
_refine_diff_density_min -0.831
_refine_ls_extinction_method none
_refine_ls_goodness_of_fit_ref 1.057
_refine_ls_hydrogen_treatment mixed
_refine_ls_matrix_type full
_refine_ls_number_parameters 228
_refine_ls_number_reflns 3684
_refine_ls_number_restraints 1
_refine_ls_restrained_S_all 1.057
_refine_ls_R_factor_all 0.0888
_refine_ls_R_factor_gt 0.0565
_refine_ls_shift/su_max 0.000
_refine_ls_shift/su_mean 0.000
_refine_ls_structure_factor_coef Fsqd
_refine_ls_weighting_details 'calc w=1/[\s^2^(Fo^2^)+(0.1254P)^2^+1.7801P] where P=(Fo^2^+2Fc^2^)/3'
_refine_ls_weighting_scheme calc
_refine_ls_wR_factor_gt 0.1577
_refine_ls_wR_factor_ref 0.2095
_reflns_number_gt 2570
_reflns_number_total 3684
_reflns_threshold_expression >2sigma(I)
_cod_data_source_file hb5062.cif
_cod_data_source_block I
_cod_original_cell_volume 1616.9(6)
_cod_original_sg_symbol_H-M 'P 21/c'
_cod_database_code 2223381
_cod_database_fobs_code 2223381

loop_
_symmetry_equiv_pos_as_xyz
'x, y, z'
'-x, y+1/2, -z+1/2'
'-x, -y, -z'
'x, -y-1/2, z-1/2'

loop_
_atom_site_type_symbol
_atom_site_label
_atom_site_fract_x
_atom_site_fract_y
_atom_site_fract_z
_atom_site_U_iso_or_equiv
_atom_site_adp_type
_atom_site_calc_flag
_atom_site_refinement_flags
_atom_site_occupancy
_atom_site_disorder_assembly
_atom_site_disorder_group
O O1W -0.045(3) -0.0632(10) -0.0746(11) 0.187(8) Uani d P 0.50 . .
O O2W 0.340(5) 0.0205(10) -0.0364(12) 0.251(14) Uani d P 0.50 . .
Zn Zn1 0.5000 0.0000 0.5000 0.0265(2) Uani d S 1 . .
O O1 0.6981(4) -0.00325(10) 0.3877(2) 0.0271(6) Uani d . 1 . .
O O2 0.8573(7) 0.01818(18) 0.2500(3) 0.0616(11) Uani d . 1 . .
O O3 0.3495(5) 0.07935(11) 0.4179(2) 0.0317(6) Uani d . 1 . .
N N1 0.4916(7) 0.17173(17) 0.1532(3) 0.0481(10) Uani d . 1 . .
N N2 0.2252(6) 0.24690(15) 0.1677(3) 0.0386(8) Uani d . 1 . .
N N3 -0.0127(6) 0.23572(16) 0.2988(3) 0.0436(9) Uani d . 1 . .
N N4 -0.0227(6) 0.32384(15) 0.1907(3) 0.0349(8) Uani d . 1 . .
N N5 -0.2450(5) 0.43908(14) 0.1084(2) 0.0273(7) Uani d D 1 . .
H H5N -0.154(8) 0.466(2) 0.152(4) 0.065(16) Uiso d D 1 . .
C C1 0.7147(7) 0.02891(17) 0.3064(3) 0.0316(8) Uani d . 1 . .
C C2 0.5658(7) 0.08450(17) 0.2772(3) 0.0317(8) Uani d . 1 . .
C C3 0.3947(6) 0.10453(16) 0.3346(3) 0.0271(7) Uani d . 1 . .
C C4 0.2744(7) 0.15974(16) 0.2910(3) 0.0303(8) Uani d . 1 . .
C C5 0.0937(8) 0.18359(19) 0.3318(3) 0.0398(10) Uani d . 1 . .
H H5 0.0454 0.1610 0.3861 0.048 Uiso calc R 1 . .
C C6 0.0671(7) 0.26762(18) 0.2197(3) 0.0327(8) Uani d . 1 . .
C C7 0.3246(7) 0.19340(18) 0.2034(3) 0.0360(9) Uani d . 1 . .
C C8 0.6010(8) 0.1189(2) 0.1902(4) 0.0457(11) Uani d . 1 . .
H H8 0.7096 0.1047 0.1535 0.055 Uiso calc R 1 . .
C C9 0.5540(11) 0.2051(3) 0.0585(5) 0.0665(16) Uani d . 1 . .
H H9B 0.5306 0.2496 0.0653 0.080 Uiso calc R 1 . .
H H9A 0.7107 0.1983 0.0582 0.080 Uiso calc R 1 . .
C C10 0.4247(16) 0.1834(5) -0.0401(7) 0.116(3) Uani d . 1 . .
H H10C 0.4566 0.1401 -0.0496 0.174 Uiso calc R 1 . .
H H10B 0.4605 0.2071 -0.0993 0.174 Uiso calc R 1 . .
H H10A 0.2693 0.1883 -0.0385 0.174 Uiso calc R 1 . .
C C11 -0.1608(8) 0.3572(2) 0.2553(4) 0.0475(11) Uani d . 1 . .
H H11B -0.0673 0.3839 0.3077 0.057 Uiso calc R 1 . .
H H11A -0.2346 0.3275 0.2947 0.057 Uiso calc R 1 . .
C C12 -0.3356(7) 0.3970(2) 0.1813(4) 0.0398(10) Uani d . 1 . .
H H12B -0.4429 0.3694 0.1379 0.048 Uiso calc R 1 . .
H H12A -0.4150 0.4218 0.2262 0.048 Uiso calc R 1 . .
C C13 -0.1090(6) 0.40176(17) 0.0469(3) 0.0317(8) Uani d . 1 . .
H H13A -0.0405 0.4295 0.0018 0.038 Uiso calc R 1 . .
H H13B -0.2057 0.3734 -0.0006 0.038 Uiso calc R 1 . .
C C14 0.0708(7) 0.36460(18) 0.1185(4) 0.0369(9) Uani d . 1 . .
H H14B 0.1500 0.3397 0.0737 0.044 Uiso calc R 1 . .
H H14A 0.1768 0.3929 0.1610 0.044 Uiso calc R 1 . .

loop_
_atom_site_aniso_label
_atom_site_aniso_U_11
_atom_site_aniso_U_22
_atom_site_aniso_U_33
_atom_site_aniso_U_12
_atom_site_aniso_U_13
_atom_site_aniso_U_23
O1W 0.209(18) 0.28(2) 0.094(9) -0.004(16) 0.091(11) 0.013(12)
O2W 0.47(4) 0.202(17) 0.077(9) 0.11(2) 0.049(16) -0.057(12)
Zn1 0.0317(4) 0.0194(3) 0.0294(3) 0.0006(2) 0.0079(2) 0.0028(2)
O1 0.0276(13) 0.0218(12) 0.0333(14) 0.0019(9) 0.0089(10) 0.0029(10)
O2 0.073(3) 0.062(2) 0.060(2) 0.040(2) 0.0387(19) 0.0275(18)
O3 0.0378(15) 0.0223(12) 0.0368(14) 0.0092(10) 0.0116(11) 0.0121(11)
N1 0.065(3) 0.0398(19) 0.046(2) 0.0223(18) 0.0265(19) 0.0195(17)
N2 0.051(2) 0.0282(16) 0.0400(18) 0.0135(15) 0.0160(16) 0.0124(14)
N3 0.044(2) 0.0361(18) 0.055(2) 0.0166(16) 0.0219(17) 0.0231(17)
N4 0.0390(19) 0.0283(16) 0.0415(18) 0.0096(14) 0.0177(15) 0.0119(14)
N5 0.0265(16) 0.0219(14) 0.0324(15) 0.0064(12) 0.0028(12) 0.0034(13)
C1 0.037(2) 0.0274(18) 0.0316(18) 0.0046(15) 0.0112(16) -0.0002(16)
C2 0.038(2) 0.0238(17) 0.0354(19) 0.0070(15) 0.0110(16) 0.0035(15)
C3 0.0283(18) 0.0219(16) 0.0302(17) 0.0007(13) 0.0032(14) 0.0013(14)
C4 0.036(2) 0.0242(17) 0.0318(18) 0.0021(15) 0.0087(15) 0.0055(15)
C5 0.048(3) 0.033(2) 0.043(2) 0.0088(18) 0.0188(19) 0.0174(18)
C6 0.033(2) 0.0273(18) 0.0380(19) 0.0046(15) 0.0078(16) 0.0077(16)
C7 0.044(2) 0.0323(19) 0.0347(19) 0.0092(17) 0.0137(17) 0.0067(17)
C8 0.060(3) 0.037(2) 0.046(2) 0.018(2) 0.026(2) 0.0107(19)
C9 0.083(4) 0.063(3) 0.062(3) 0.030(3) 0.038(3) 0.024(3)
C10 0.117(7) 0.144(9) 0.090(5) 0.031(6) 0.028(5) 0.024(6)
C11 0.055(3) 0.045(2) 0.047(2) 0.025(2) 0.021(2) 0.020(2)
C12 0.040(2) 0.036(2) 0.047(2) 0.0157(17) 0.0179(18) 0.0161(19)
C13 0.035(2) 0.0247(17) 0.0366(19) 0.0101(15) 0.0094(16) 0.0081(15)
C14 0.033(2) 0.0293(18) 0.051(2) 0.0043(16) 0.0147(17) 0.0119(18)

loop_
_atom_type_symbol
_atom_type_description
_atom_type_scat_dispersion_real
_atom_type_scat_dispersion_imag
_atom_type_scat_source
C C 0.0033 0.0016 'International Tables Vol C Tables 4.2.6.8 and 6.1.1.4'
H H 0.0000 0.0000 'International Tables Vol C Tables 4.2.6.8 and 6.1.1.4'
N N 0.0061 0.0033 'International Tables Vol C Tables 4.2.6.8 and 6.1.1.4'
O O 0.0106 0.0060 'International Tables Vol C Tables 4.2.6.8 and 6.1.1.4'
Zn Zn 0.2839 1.4301 'International Tables Vol C Tables 4.2.6.8 and 6.1.1.4'

loop_
_geom_angle_atom_site_label_1
_geom_angle_atom_site_label_2
_geom_angle_atom_site_label_3
_geom_angle_site_symmetry_1
_geom_angle_site_symmetry_3
_geom_angle
_geom_angle_publ_flag
O1 Zn1 O1 . 3_656 180.0 ?
O1 Zn1 O3 . 3_656 92.90(10) ?
O1 Zn1 O3 3_656 3_656 87.10(10) ?
O1 Zn1 O3 . . 87.10(10) ?
O1 Zn1 O3 3_656 . 92.90(10) ?
O3 Zn1 O3 3_656 . 180.0 ?
O1 Zn1 N5 . 2_545 89.74(11) ?
O1 Zn1 N5 3_656 2_545 90.26(11) ?
O3 Zn1 N5 3_656 2_545 90.86(11) ?
O3 Zn1 N5 . 2_545 89.14(11) ?
O1 Zn1 N5 . 4_666 90.26(11) ?
O1 Zn1 N5 3_656 4_666 89.74(11) ?
O3 Zn1 N5 3_656 4_666 89.14(11) ?
O3 Zn1 N5 . 4_666 90.86(11) ?
N5 Zn1 N5 2_545 4_666 180.0 ?
C1 O1 Zn1 . . 134.5(2) ?
C3 O3 Zn1 . . 127.6(2) ?
C8 N1 C7 . . 119.0(3) ?
C8 N1 C9 . . 119.2(4) ?
C7 N1 C9 . . 121.8(4) ?
C7 N2 C6 . . 116.3(3) ?
C5 N3 C6 . . 115.3(4) ?
C6 N4 C14 . . 121.2(3) ?
C6 N4 C11 . . 122.4(3) ?
C14 N4 C11 . . 113.0(3) ?
C12 N5 C13 . . 108.3(3) ?
C12 N5 Zn1 . 2 115.4(2) ?
C13 N5 Zn1 . 2 112.8(2) ?
C12 N5 H5N . . 106(4) ?
C13 N5 H5N . . 108(4) ?
Zn1 N5 H5N 2 . 106(4) ?
O2 C1 O1 . . 122.6(4) ?
O2 C1 C2 . . 117.7(3) ?
O1 C1 C2 . . 119.7(3) ?
C8 C2 C3 . . 118.6(3) ?
C8 C2 C1 . . 116.2(3) ?
C3 C2 C1 . . 125.2(3) ?
O3 C3 C4 . . 119.4(3) ?
O3 C3 C2 . . 125.8(3) ?
C4 C3 C2 . . 114.7(3) ?
C7 C4 C5 . . 114.1(3) ?
C7 C4 C3 . . 123.2(4) ?
C5 C4 C3 . . 122.6(3) ?
N3 C5 C4 . . 124.7(4) ?
N3 C5 H5 . . 117.6 ?
C4 C5 H5 . . 117.6 ?
N2 C6 N4 . . 117.3(3) ?
N2 C6 N3 . . 125.3(4) ?
N4 C6 N3 . . 117.3(4) ?
N2 C7 N1 . . 117.6(3) ?
N2 C7 C4 . . 123.6(4) ?
N1 C7 C4 . . 118.7(3) ?
N1 C8 C2 . . 125.6(4) ?
N1 C8 H8 . . 117.2 ?
C2 C8 H8 . . 117.2 ?
C10 C9 N1 . . 110.8(7) ?
C10 C9 H9B . . 109.5 ?
N1 C9 H9B . . 109.5 ?
C10 C9 H9A . . 109.5 ?
N1 C9 H9A . . 109.5 ?
H9B C9 H9A . . 108.1 ?
C9 C10 H10C . . 109.5 ?
C9 C10 H10B . . 109.5 ?
H10C C10 H10B . . 109.5 ?
C9 C10 H10A . . 109.5 ?
H10C C10 H10A . . 109.5 ?
H10B C10 H10A . . 109.5 ?
N4 C11 C12 . . 110.0(3) ?
N4 C11 H11B . . 109.7 ?
C12 C11 H11B . . 109.7 ?
N4 C11 H11A . . 109.7 ?
C12 C11 H11A . . 109.7 ?
H11B C11 H11A . . 108.2 ?
N5 C12 C11 . . 114.7(3) ?
N5 C12 H12B . . 108.6 ?
C11 C12 H12B . . 108.6 ?
N5 C12 H12A . . 108.6 ?
C11 C12 H12A . . 108.6 ?
H12B C12 H12A . . 107.6 ?
N5 C13 C14 . . 113.1(3) ?
N5 C13 H13A . . 109.0 ?
C14 C13 H13A . . 109.0 ?
N5 C13 H13B . . 109.0 ?
C14 C13 H13B . . 109.0 ?
H13A C13 H13B . . 107.8 ?
N4 C14 C13 . . 111.2(3) ?
N4 C14 H14B . . 109.4 ?
C13 C14 H14B . . 109.4 ?
N4 C14 H14A . . 109.4 ?
C13 C14 H14A . . 109.4 ?
H14B C14 H14A . . 108.0 ?

loop_
_geom_bond_atom_site_label_1
_geom_bond_atom_site_label_2
_geom_bond_site_symmetry_2
_geom_bond_distance
_geom_bond_publ_flag
Zn1 O1 . 2.031(3) y
Zn1 O1 3_656 2.031(3) ?
Zn1 O3 3_656 2.107(2) ?
Zn1 O3 . 2.107(2) y
Zn1 N5 2_545 2.275(3) ?
Zn1 N5 4_666 2.275(3) y
O1 C1 . 1.253(5) ?
O2 C1 . 1.247(5) ?
O3 C3 . 1.256(4) ?
N1 C8 . 1.351(5) ?
N1 C7 . 1.381(5) ?
N1 C9 . 1.500(6) ?
N2 C7 . 1.334(5) ?
N2 C6 . 1.343(5) ?
N3 C5 . 1.319(5) ?
N3 C6 . 1.373(5) ?
N4 C6 . 1.345(5) ?
N4 C14 . 1.454(5) ?
N4 C11 . 1.466(5) ?
N5 C12 . 1.468(5) ?
N5 C13 . 1.475(5) ?
N5 Zn1 2 2.275(3) ?
N5 H5N . 0.900(10) ?
C1 C2 . 1.501(5) ?
C2 C8 . 1.370(6) ?
C2 C3 . 1.446(5) ?
C3 C4 . 1.444(5) ?
C4 C7 . 1.399(5) ?
C4 C5 . 1.401(6) ?
C5 H5 . 0.9300 ?
C8 H8 . 0.9300 ?
C9 C10 . 1.415(11) ?
C9 H9B . 0.9700 ?
C9 H9A . 0.9700 ?
C10 H10C . 0.9600 ?
C10 H10B . 0.9600 ?
C10 H10A . 0.9600 ?
C11 C12 . 1.534(5) ?
C11 H11B . 0.9700 ?
C11 H11A . 0.9700 ?
C12 H12B . 0.9700 ?
C12 H12A . 0.9700 ?
C13 C14 . 1.508(5) ?
C13 H13A . 0.9700 ?
C13 H13B . 0.9700 ?
C14 H14B . 0.9700 ?
C14 H14A . 0.9700 ?

loop_
_geom_hbond_atom_site_label_D
_geom_hbond_atom_site_label_H
_geom_hbond_atom_site_label_A
_geom_hbond_site_symmetry_A
_geom_hbond_distance_DH
_geom_hbond_distance_HA
_geom_hbond_distance_DA
_geom_hbond_angle_DHA
N5 H5N O2 2_655 0.91(5) 2.28(5) 3.168(5) 166(4)

loop_
_geom_torsion_atom_site_label_1
_geom_torsion_atom_site_label_2
_geom_torsion_atom_site_label_3
_geom_torsion_atom_site_label_4
_geom_torsion_site_symmetry_1
_geom_torsion_site_symmetry_2
_geom_torsion_site_symmetry_3
_geom_torsion_site_symmetry_4
_geom_torsion
_geom_torsion_publ_flag
O1 Zn1 O1 C1 3_656 . . . -50(2) ?
O3 Zn1 O1 C1 3_656 . . . 179.5(4) ?
O3 Zn1 O1 C1 . . . . -0.5(4) ?
N5 Zn1 O1 C1 2_545 . . . 88.7(4) ?
N5 Zn1 O1 C1 4_666 . . . -91.3(4) ?
O1 Zn1 O3 C3 . . . . 0.4(3) ?
O1 Zn1 O3 C3 3_656 . . . -179.6(3) ?
O3 Zn1 O3 C3 3_656 . . . 7E1(10) ?
N5 Zn1 O3 C3 2_545 . . . -89.4(3) ?
N5 Zn1 O3 C3 4_666 . . . 90.6(3) ?
Zn1 O1 C1 O2 . . . . 178.2(3) ?
Zn1 O1 C1 C2 . . . . 1.0(6) ?
O2 C1 C2 C8 . . . . -0.1(6) ?
O1 C1 C2 C8 . . . . 177.1(4) ?
O2 C1 C2 C3 . . . . -178.8(4) ?
O1 C1 C2 C3 . . . . -1.6(6) ?
Zn1 O3 C3 C4 . . . . -179.0(2) ?
Zn1 O3 C3 C2 . . . . -1.1(5) ?
C8 C2 C3 O3 . . . . -177.0(4) ?
C1 C2 C3 O3 . . . . 1.7(6) ?
C8 C2 C3 C4 . . . . 1.0(6) ?
C1 C2 C3 C4 . . . . 179.7(4) ?
O3 C3 C4 C7 . . . . 175.2(4) ?
C2 C3 C4 C7 . . . . -2.9(6) ?
O3 C3 C4 C5 . . . . -6.0(6) ?
C2 C3 C4 C5 . . . . 175.9(4) ?
C6 N3 C5 C4 . . . . -0.8(7) ?
C7 C4 C5 N3 . . . . -5.2(7) ?
C3 C4 C5 N3 . . . . 175.9(4) ?
C7 N2 C6 N4 . . . . 174.8(4) ?
C7 N2 C6 N3 . . . . -6.2(7) ?
C14 N4 C6 N2 . . . . -9.3(6) ?
C11 N4 C6 N2 . . . . -167.0(4) ?
C14 N4 C6 N3 . . . . 171.7(4) ?
C11 N4 C6 N3 . . . . 14.0(6) ?
C5 N3 C6 N2 . . . . 7.0(7) ?
C5 N3 C6 N4 . . . . -174.0(4) ?
C6 N2 C7 N1 . . . . -178.5(4) ?
C6 N2 C7 C4 . . . . -1.0(6) ?
C8 N1 C7 N2 . . . . 177.5(4) ?
C9 N1 C7 N2 . . . . -2.7(7) ?
C8 N1 C7 C4 . . . . -0.1(7) ?
C9 N1 C7 C4 . . . . 179.7(5) ?
C5 C4 C7 N2 . . . . 6.2(6) ?
C3 C4 C7 N2 . . . . -174.9(4) ?
C5 C4 C7 N1 . . . . -176.3(4) ?
C3 C4 C7 N1 . . . . 2.5(6) ?
C7 N1 C8 C2 . . . . -1.9(8) ?
C9 N1 C8 C2 . . . . 178.3(5) ?
C3 C2 C8 N1 . . . . 1.4(7) ?
C1 C2 C8 N1 . . . . -177.4(4) ?
C8 N1 C9 C10 . . . . 90.7(7) ?
C7 N1 C9 C10 . . . . -89.1(7) ?
C6 N4 C11 C12 . . . . -148.9(4) ?
C14 N4 C11 C12 . . . . 51.8(5) ?
C13 N5 C12 C11 . . . . 53.7(5) ?
Zn1 N5 C12 C11 2 . . . -178.8(3) ?
N4 C11 C12 N5 . . . . -52.7(5) ?
C12 N5 C13 C14 . . . . -55.0(4) ?
Zn1 N5 C13 C14 2 . . . 176.0(2) ?
C6 N4 C14 C13 . . . . 145.9(4) ?
C11 N4 C14 C13 . . . . -54.5(5) ?
N5 C13 C14 N4 . . . . 56.5(5) ?
